data_2023086
loop_
_publ_author_name
'D\"oring, Cindy'
'Jones, Peter G.'

_publ_section_title
;
 Crystal structures of trichlorido(4-methylpiperidine)gold(III) and two
 polymorphs of tribromido(4-methylpiperidine)gold(III)
;
_journal_coeditor_code PK2705
_journal_issue 5
_journal_name_full 'Acta Crystallographica Section E Crystallographic Communications'
_journal_paper_doi 10.1107/S2056989024002822
_journal_volume 80
_journal_year 2024
_chemical_formula_iupac '[Au Br3 (C6 H13 N)]'
_chemical_formula_moiety 'C6 H13 Au Br3 N'
_chemical_formula_sum 'C6 H13 Au Br3 N'
_chemical_formula_weight 535.87
_chemical_name_systematic
;
Tribromido(4-methylpiperidine)gold(III)
;
_space_group_crystal_system orthorhombic
_space_group_IT_number 62
_space_group_name_Hall '-P 2ac 2n'
_space_group_name_H-M_alt 'P n m a'
_atom_sites_solution_hydrogens mixed
_atom_sites_solution_primary direct
_atom_sites_solution_secondary difmap
_audit_creation_method SHELXL-2019/3
_cell_angle_alpha 90
_cell_angle_beta 90
_cell_angle_gamma 90
_cell_formula_units_Z 4
_cell_length_a 9.9871(5)
_cell_length_b 7.1505(4)
_cell_length_c 15.7160(8)
_cell_measurement_reflns_used 4663
_cell_measurement_temperature 100(2)
_cell_measurement_theta_max 30.2880
_cell_measurement_theta_min 3.1160
_cell_volume 1122.32(10)
_computing_cell_refinement
;
CrysAlisPro, Version 1.171.38.43 (Rigaku OD, 2015)
;
_computing_data_collection
;
CrysAlisPro, Version 1.171.38.43 (Rigaku OD, 2015)
;
_computing_data_reduction
;
CrysAlisPro, Version 1.171.38.43 (Rigaku OD, 2015)
;
_computing_molecular_graphics
;
XP, Version 5.1 (Bruker, 1998)
;
_computing_publication_material
;
<i>SHELXL2019/3</i> (Sheldrick, 2015)
;
_computing_structure_refinement
;
<i>SHELXL2019/3</i> (Sheldrick, 2015)
;
_computing_structure_solution
;
SHELXS97 (Sheldrick, 2008)
;
_diffrn_ambient_temperature 100(2)
_diffrn_detector_area_resol_mean 16.1419
_diffrn_measured_fraction_theta_full 0.995
_diffrn_measured_fraction_theta_max 0.962
_diffrn_measurement_device_type 'Oxford Diffraction Xcalibur, Eos'
_diffrn_measurement_method '\w scan'
_diffrn_radiation_type MoK\a
_diffrn_radiation_wavelength 0.71073
_diffrn_reflns_av_R_equivalents 0.0701
_diffrn_reflns_av_unetI/netI 0.0332
_diffrn_reflns_limit_h_max 14
_diffrn_reflns_limit_h_min -14
_diffrn_reflns_limit_k_max 10
_diffrn_reflns_limit_k_min -10
_diffrn_reflns_limit_l_max 22
_diffrn_reflns_limit_l_min -22
_diffrn_reflns_number 28605
_diffrn_reflns_theta_full 30.000
_diffrn_reflns_theta_max 31.093
_diffrn_reflns_theta_min 2.416
_diffrn_source 'fine-focus sealed X-ray tube'
_exptl_absorpt_coefficient_mu 23.735
_exptl_absorpt_correction_T_max 1.00000
_exptl_absorpt_correction_T_min 0.23996
_exptl_absorpt_correction_type multi-scan
_exptl_absorpt_process_details
;
(CrysAlisPro; Rigaku OD, 2015)
;
_exptl_crystal_colour orange
_exptl_crystal_density_diffrn 3.171
_exptl_crystal_density_method 'not measured'
_exptl_crystal_description needle
_exptl_crystal_F_000 960
_exptl_crystal_size_max 0.27
_exptl_crystal_size_mid 0.06
_exptl_crystal_size_min 0.03
_refine_diff_density_max 1.564
_refine_diff_density_min -1.185
_refine_ls_extinction_coef 0.00051(4)
_refine_ls_extinction_expression Fc^*^=kFc[1+0.001xFc^2^\l^3^/sin(2\q)]^-1/4^
_refine_ls_extinction_method
;
<i>SHELXL2019/3</i> (Sheldrick, 2015)
;
_refine_ls_goodness_of_fit_ref 1.110
_refine_ls_hydrogen_treatment mixed
_refine_ls_matrix_type full
_refine_ls_number_parameters 65
_refine_ls_number_reflns 1864
_refine_ls_number_restraints 0
_refine_ls_restrained_S_all 1.110
_refine_ls_R_factor_all 0.0422
_refine_ls_R_factor_gt 0.0295
_refine_ls_shift/su_max 0.000
_refine_ls_shift/su_mean 0.000
_refine_ls_structure_factor_coef Fsqd
_refine_ls_weighting_details 'w=1/[\s^2^(Fo^2^)+(0.0121P)^2^+3.4353P] where P=(Fo^2^+2Fc^2^)/3'
_refine_ls_weighting_scheme calc
_refine_ls_wR_factor_gt 0.0472
_refine_ls_wR_factor_ref 0.0504
_reflns_number_gt 1581
_reflns_number_total 1864
_reflns_threshold_expression 'I > 2\s(I)'
_cod_data_source_file pk2705.cif
_cod_data_source_block 2a
_cod_database_code 2023086
_shelx_space_group_comment
;
The symmetry employed for this shelxl refinement is uniquely defined
by the following loop, which should always be used as a source of
symmetry information in preference to the above space-group names.
They are only intended as comments.
;
_shelx_estimated_absorpt_t_min 0.060
_shelx_estimated_absorpt_t_max 0.536

loop_
_space_group_symop_operation_xyz
'x, y, z'
'-x+1/2, -y, z+1/2'
'-x, y+1/2, -z'
'x+1/2, -y+1/2, -z+1/2'
'-x, -y, -z'
'x-1/2, y, -z-1/2'
'x, -y-1/2, z'
'-x-1/2, y-1/2, z-1/2'

loop_
_atom_site_type_symbol
_atom_site_label
_atom_site_fract_x
_atom_site_fract_y
_atom_site_fract_z
_atom_site_U_iso_or_equiv
_atom_site_adp_type
_atom_site_calc_flag
_atom_site_occupancy
_atom_site_disorder_assembly
_atom_site_disorder_group
Au Au1 0.09315(2) 0.750000 0.04663(2) 0.01176(7) Uani d 1 . .
Br Br1 -0.07000(6) 0.750000 0.15933(4) 0.01882(14) Uani d 1 . .
Br Br2 -0.08081(6) 0.750000 -0.06122(4) 0.01351(13) Uani d 1 . .
Br Br3 0.26712(6) 0.750000 0.15298(4) 0.02039(15) Uani d 1 . .
N N11 0.2339(5) 0.750000 -0.0523(3) 0.0161(11) Uani d 1 . .
H H01 0.184(7) 0.750000 -0.099(4) 0.013(17) Uiso d 1 . .
C C12 0.3183(4) 0.9225(6) -0.0547(3) 0.0182(9) Uani d 1 . .
H H12A 0.373767 0.928684 -0.002574 0.022 Uiso calc 1 . .
H H12B 0.259617 1.034089 -0.055751 0.022 Uiso calc 1 . .
C C13 0.4087(4) 0.9241(6) -0.1324(3) 0.0193(9) Uani d 1 . .
H H13A 0.465879 1.037237 -0.131098 0.023 Uiso calc 1 . .
H H13B 0.353144 0.929562 -0.184542 0.023 Uiso calc 1 . .
C C14 0.4975(6) 0.750000 -0.1354(4) 0.0152(12) Uani d 1 . .
H H14 0.554971 0.750002 -0.083321 0.018 Uiso calc 1 . .
C C15 0.5896(7) 0.750000 -0.2129(4) 0.0253(16) Uani d 1 . .
H H15A 0.534829 0.750000 -0.264018 0.038 Uiso d 1 . .
H H15B 0.647617 0.860443 -0.211145 0.038 Uiso d 1 . .

loop_
_atom_site_aniso_label
_atom_site_aniso_U_11
_atom_site_aniso_U_22
_atom_site_aniso_U_33
_atom_site_aniso_U_12
_atom_site_aniso_U_13
_atom_site_aniso_U_23
Au1 0.01034(11) 0.01467(12) 0.01027(12) 0.000 0.00112(9) 0.000
Br1 0.0180(3) 0.0253(3) 0.0132(3) 0.000 0.0057(2) 0.000
Br2 0.0113(3) 0.0163(3) 0.0129(3) 0.000 -0.0005(2) 0.000
Br3 0.0172(3) 0.0304(4) 0.0135(3) 0.000 -0.0042(2) 0.000
N11 0.011(2) 0.027(3) 0.010(3) 0.000 0.000(2) 0.000
C12 0.018(2) 0.016(2) 0.021(2) 0.0031(17) 0.0090(18) 0.0020(19)
C13 0.016(2) 0.022(2) 0.020(2) -0.0009(19) 0.0067(19) 0.005(2)
C14 0.013(3) 0.016(3) 0.017(3) 0.000 0.007(2) 0.000
C15 0.017(3) 0.033(4) 0.026(4) 0.000 0.009(3) 0.000

loop_
_atom_type_symbol
_atom_type_description
_atom_type_scat_dispersion_real
_atom_type_scat_dispersion_imag
_atom_type_scat_source
C C 0.0033 0.0016 'International Tables Vol C Tables 4.2.6.8 and 6.1.1.4'
H H 0.0000 0.0000 'International Tables Vol C Tables 4.2.6.8 and 6.1.1.4'
N N 0.0061 0.0033 'International Tables Vol C Tables 4.2.6.8 and 6.1.1.4'
Br Br -0.2901 2.4595 'International Tables Vol C Tables 4.2.6.8 and 6.1.1.4'
Au Au -2.0133 8.8022 'International Tables Vol C Tables 4.2.6.8 and 6.1.1.4'

loop_
_geom_angle_atom_site_label_1
_geom_angle_atom_site_label_2
_geom_angle_atom_site_label_3
_geom_angle_site_symmetry_1
_geom_angle_site_symmetry_3
_geom_angle
_geom_angle_publ_flag
N11 Au1 Br1 . . 179.50(15) y
N11 Au1 Br3 . . 91.78(15) y
Br1 Au1 Br3 . . 88.72(2) y
N11 Au1 Br2 . . 87.82(15) y
Br1 Au1 Br2 . . 91.68(2) y
Br3 Au1 Br2 . . 179.60(2) y
C12 N11 C12 7_575 . 111.2(5) y
C12 N11 Au1 7_575 . 113.4(3) y
C12 N11 Au1 . . 113.4(3) ?
C12 N11 H01 7_575 . 107(2) ?
C12 N11 H01 . . 107(2) ?
Au1 N11 H01 . . 104(4) ?
N11 C12 C13 . . 111.2(4) ?
N11 C12 H12A . . 109.4 ?
C13 C12 H12A . . 109.4 ?
N11 C12 H12B . . 109.4 ?
C13 C12 H12B . . 109.4 ?
H12A C12 H12B . . 108.0 ?
C12 C13 C14 . . 111.3(4) ?
C12 C13 H13A . . 109.4 ?
C14 C13 H13A . . 109.4 ?
C12 C13 H13B . . 109.4 ?
C14 C13 H13B . . 109.4 ?
H13A C13 H13B . . 108.0 ?
C15 C14 C13 . 7_575 111.9(3) ?
C15 C14 C13 . . 111.9(3) ?
C13 C14 C13 7_575 . 109.0(5) ?
C15 C14 H14 . . 107.9 ?
C13 C14 H14 7_575 . 107.9 ?
C13 C14 H14 . . 107.9 ?
C14 C15 H15A . . 108.7 ?
C14 C15 H15B . . 109.5 ?
H15A C15 H15B . . 110.9 ?
C14 C15 H15B . 7_575 109.48(19) ?
H15A C15 H15B . 7_575 110.9 ?
H15B C15 H15B . 7_575 107.4 ?

loop_
_geom_bond_atom_site_label_1
_geom_bond_atom_site_label_2
_geom_bond_site_symmetry_2
_geom_bond_distance
_geom_bond_publ_flag
Au1 N11 . 2.096(5) y
Au1 Br1 . 2.4066(7) y
Au1 Br3 . 2.4110(7) y
Au1 Br2 . 2.4273(6) y
N11 C12 7_575 1.494(5) ?
N11 C12 . 1.494(5) ?
N11 H01 . 0.89(6) ?
C12 C13 . 1.520(6) ?
C12 H12A . 0.9900 ?
C12 H12B . 0.9900 ?
C13 C14 . 1.529(5) ?
C13 H13A . 0.9900 ?
C13 H13B . 0.9900 ?
C14 C15 . 1.526(8) ?
C14 H14 . 1.0000 ?
C15 H15A . 0.9713 ?
C15 H15B . 0.9800 ?
C15 H15B 7_575 0.9800 ?

loop_
_geom_hbond_atom_site_label_D
_geom_hbond_atom_site_label_H
_geom_hbond_atom_site_label_A
_geom_hbond_site_symmetry_A
_geom_hbond_distance_DH
_geom_hbond_distance_HA
_geom_hbond_distance_DA
_geom_hbond_angle_DHA
_geom_hbond_publ_flag
N11 H01 Br2 . 0.89(6) 2.71(6) 3.146(5) 111(5) yes
C12 H12B Br1 5_575 0.99 2.94 3.786(5) 144.6 yes
C12 H12B Br2 5_575 0.99 2.99 3.798(4) 139.3 yes
C15 H15A Br2 6_655 0.97 2.98 3.936(7) 168.5 yes
C12 H12A Br3 . 0.99 2.96 3.526(4) 117.6 yes
C13 H13A Br3 5_675 0.99 3.09 4.002(4) 153.8 yes
C15 H15B Br3 5_675 0.98 3.05 3.965(3) 155.3 yes

loop_
_geom_torsion_atom_site_label_1
_geom_torsion_atom_site_label_2
_geom_torsion_atom_site_label_3
_geom_torsion_atom_site_label_4
_geom_torsion_site_symmetry_1
_geom_torsion_site_symmetry_2
_geom_torsion_site_symmetry_3
_geom_torsion_site_symmetry_4
_geom_torsion
_geom_torsion_publ_flag
Br3 Au1 N11 C12 . . . 7_575 64.1(3) ?
Br2 Au1 N11 C12 . . . 7_575 -115.9(3) ?
Br3 Au1 N11 C12 . . . . -64.1(3) y
Br2 Au1 N11 C12 . . . . 115.9(3) y
C12 N11 C12 C13 7_575 . . . 56.4(6) ?
Au1 N11 C12 C13 . . . . -174.4(3) y
N11 C12 C13 C14 . . . . -56.8(5) ?
C12 C13 C14 C15 . . . . -179.7(4) y
C12 C13 C14 C13 . . . 7_575 55.9(6) ?
